data_4074976
loop_
_publ_author_name
'Kubo, Kazuyuki'
'Baba, Takayuki'
'Mizuta, Tsutomu'
'Miyoshi, Katsuhiko'

_publ_section_title
;
 Trapping of Unsaturated Small Molecules through Cyclization with
 Iron&#x2212;Iminophosphorane Complexes
;
_journal_issue 13
_journal_name_full Organometallics
_journal_page_first 3238
_journal_paper_doi 10.1021/om0510728
_journal_volume 25
_journal_year 2006
_chemical_formula_moiety 'C26 H32 Fe N O8 P'
_chemical_formula_sum 'C26 H32 Fe N O8 P'
_chemical_formula_weight 573.35
_space_group_IT_number 61
_symmetry_cell_setting orthorhombic
_symmetry_Int_Tables_number 61
_symmetry_space_group_name_Hall '-P 2ac 2ab'
_symmetry_space_group_name_H-M 'P b c a'
_atom_sites_solution_hydrogens geom
_atom_sites_solution_primary direct
_atom_sites_solution_secondary difmap
_audit_creation_method SHELXL-97
_cell_angle_alpha 90.00
_cell_angle_beta 90.00
_cell_angle_gamma 90.00
_cell_formula_units_Z 8
_cell_length_a 15.4540(3)
_cell_length_b 14.6940(3)
_cell_length_c 23.7370(3)
_cell_measurement_reflns_used 6184
_cell_measurement_temperature 200(2)
_cell_measurement_theta_max 27.89
_cell_measurement_theta_min 2.98
_cell_volume 5390.22(17)
_computing_cell_refinement 'HKL Program package (Otwinowski and Minor, 1997)'
_computing_data_collection 'MAC Science DIP2030'
_computing_data_reduction 'HKL Program package (Otwinowski and Minor, 1997)'
_computing_molecular_graphics 'ORTEP-III (Burnett and Johnson, 1996)'
_computing_publication_material 'SHELXL-97 (Sheldrick, 1997)'
_computing_structure_refinement 'SHELXL-97 (Sheldrick, 1997)'
_computing_structure_solution 'SHELXS-97 (Sheldrick, 1990)'
_diffrn_ambient_temperature 200(2)
_diffrn_measured_fraction_theta_full 0.961
_diffrn_measured_fraction_theta_max 0.961
_diffrn_measurement_device_type 'imaging plate area detector'
_diffrn_radiation_monochromator graphite
_diffrn_radiation_type MoK\a
_diffrn_radiation_wavelength 0.71069
_diffrn_reflns_av_R_equivalents 0.0000
_diffrn_reflns_av_sigmaI/netI 0.0633
_diffrn_reflns_limit_h_max 20
_diffrn_reflns_limit_h_min 0
_diffrn_reflns_limit_k_max 19
_diffrn_reflns_limit_k_min 0
_diffrn_reflns_limit_l_max 0
_diffrn_reflns_limit_l_min -29
_diffrn_reflns_number 6184
_diffrn_reflns_theta_full 27.89
_diffrn_reflns_theta_max 27.89
_diffrn_reflns_theta_min 2.98
_exptl_absorpt_coefficient_mu 0.668
_exptl_absorpt_correction_type none
_exptl_crystal_colour yellow
_exptl_crystal_density_diffrn 1.413
_exptl_crystal_density_method 'not measured'
_exptl_crystal_description plate
_exptl_crystal_F_000 2400
_exptl_crystal_size_max 0.33
_exptl_crystal_size_mid 0.28
_exptl_crystal_size_min 0.18
_refine_diff_density_max 0.360
_refine_diff_density_min -0.718
_refine_diff_density_rms 0.079
_refine_ls_extinction_method none
_refine_ls_goodness_of_fit_ref 1.073
_refine_ls_hydrogen_treatment mixed
_refine_ls_matrix_type full
_refine_ls_number_parameters 462
_refine_ls_number_reflns 6184
_refine_ls_number_restraints 0
_refine_ls_restrained_S_all 1.073
_refine_ls_R_factor_all 0.0478
_refine_ls_R_factor_gt 0.0441
_refine_ls_shift/su_max 0.001
_refine_ls_shift/su_mean 0.000
_refine_ls_structure_factor_coef Fsqd
_refine_ls_weighting_details 'calc w=1/[\s^2^(Fo^2^)+(0.0613P)^2^+4.6294P] where P=(Fo^2^+2Fc^2^)/3'
_refine_ls_weighting_scheme calc
_refine_ls_wR_factor_gt 0.1105
_refine_ls_wR_factor_ref 0.1124
_reflns_number_gt 5790
_reflns_number_total 6184
_reflns_threshold_expression >2sigma(I)
_cod_data_source_file om0510728si20051216_030331.cif
_cod_data_source_block Complex2
_cod_database_code 4074976

loop_
_symmetry_equiv_pos_as_xyz
'x, y, z'
'-x+1/2, -y, z+1/2'
'x+1/2, -y+1/2, -z'
'-x, y+1/2, -z+1/2'
'-x, -y, -z'
'x-1/2, y, -z-1/2'
'-x-1/2, y-1/2, z'
'x, -y-1/2, z-1/2'

loop_
_atom_site_label
_atom_site_type_symbol
_atom_site_fract_x
_atom_site_fract_y
_atom_site_fract_z
_atom_site_U_iso_or_equiv
_atom_site_adp_type
_atom_site_occupancy
_atom_site_symmetry_multiplicity
_atom_site_calc_flag
Fe1 Fe 0.028737(15) 0.071122(17) 0.176845(11) 0.01795(9) Uani 1 1 d
P1 P 0.03712(3) 0.16057(3) 0.10741(2) 0.01987(11) Uani 1 1 d
O1 O -0.11645(10) 0.17011(12) 0.22361(7) 0.0407(4) Uani 1 1 d
O2 O 0.06206(10) 0.26252(9) 0.12315(6) 0.0288(3) Uani 1 1 d
O3 O 0.10530(9) 0.14567(10) 0.05757(6) 0.0274(3) Uani 1 1 d
O4 O -0.23860(10) 0.12823(11) 0.00914(6) 0.0352(3) Uani 1 1 d
O5 O -0.25473(9) 0.20791(10) 0.08968(6) 0.0290(3) Uani 1 1 d
O6 O -0.28137(10) 0.01141(12) 0.11035(8) 0.0426(4) Uani 1 1 d
O7 O -0.19463(10) -0.07093(10) 0.16641(7) 0.0316(3) Uani 1 1 d
O8 O -0.02808(9) -0.08051(9) 0.11211(7) 0.0285(3) Uani 1 1 d
N1 N -0.05971(10) 0.17347(11) 0.07194(7) 0.0231(3) Uani 1 1 d
C1 C 0.13316(14) -0.02300(16) 0.18377(9) 0.0336(5) Uani 1 1 d
C2 C 0.16551(13) 0.06661(17) 0.19264(10) 0.0349(5) Uani 1 1 d
C3 C 0.12298(14) 0.10416(15) 0.23973(10) 0.0338(5) Uani 1 1 d
C4 C 0.06388(14) 0.03767(16) 0.26031(9) 0.0329(5) Uani 1 1 d
C5 C 0.07007(14) -0.04055(14) 0.22558(10) 0.0326(5) Uani 1 1 d
C6 C 0.1678(3) -0.0917(3) 0.14288(17) 0.0711(12) Uani 1 1 d
H1 H 0.202(3) -0.131(3) 0.163(2) 0.103(15) Uiso 1 1 d
H2 H 0.201(4) -0.060(4) 0.109(3) 0.15(3) Uiso 1 1 d
H3 H 0.122(3) -0.124(3) 0.120(2) 0.093(13) Uiso 1 1 d
C7 C 0.23941(19) 0.1108(4) 0.16134(19) 0.0777(13) Uani 1 1 d
H4 H 0.231(4) 0.179(5) 0.163(3) 0.16(3) Uiso 1 1 d
H5 H 0.239(3) 0.093(3) 0.120(2) 0.097(15) Uiso 1 1 d
H6 H 0.296(3) 0.097(3) 0.1826(19) 0.106(15) Uiso 1 1 d
C8 C 0.1429(3) 0.1940(2) 0.2668(2) 0.0736(13) Uani 1 1 d
H7 H 0.192(3) 0.188(3) 0.290(2) 0.096(14) Uiso 1 1 d
H8 H 0.158(3) 0.236(3) 0.234(2) 0.101(15) Uiso 1 1 d
H9 H 0.090(3) 0.211(4) 0.293(2) 0.116(18) Uiso 1 1 d
C9 C 0.0108(2) 0.0446(4) 0.31309(13) 0.0739(12) Uani 1 1 d
H10 H -0.008(3) 0.116(3) 0.3185(18) 0.099(15) Uiso 1 1 d
H11 H 0.044(3) 0.023(3) 0.346(2) 0.103(15) Uiso 1 1 d
H12 H -0.046(4) 0.009(4) 0.308(2) 0.118(18) Uiso 1 1 d
C10 C 0.0243(3) -0.1294(2) 0.2339(2) 0.0694(12) Uani 1 1 d
H13 H 0.056(4) -0.168(3) 0.258(2) 0.114(16) Uiso 1 1 d
H14 H -0.019(4) -0.112(4) 0.259(2) 0.12(2) Uiso 1 1 d
H15 H 0.005(4) -0.162(4) 0.197(3) 0.136(19) Uiso 1 1 d
C11 C -0.05966(13) 0.13080(13) 0.20360(8) 0.0246(4) Uani 1 1 d
C12 C 0.11398(19) 0.32438(17) 0.08927(12) 0.0426(6) Uani 1 1 d
H16 H 0.122(2) 0.380(3) 0.1136(16) 0.069(10) Uiso 1 1 d
H17 H 0.170(3) 0.298(3) 0.0837(15) 0.070(11) Uiso 1 1 d
H18 H 0.085(2) 0.337(2) 0.0519(16) 0.063(10) Uiso 1 1 d
C13 C 0.10930(17) 0.06121(16) 0.02661(10) 0.0350(5) Uani 1 1 d
H19 H 0.172(2) 0.051(2) 0.0164(15) 0.063(10) Uiso 1 1 d
H20 H 0.073(3) 0.072(3) -0.0074(18) 0.080(12) Uiso 1 1 d
H21 H 0.094(2) 0.008(2) 0.0493(14) 0.063(10) Uiso 1 1 d
C14 C -0.06939(12) 0.24822(13) 0.03229(8) 0.0237(4) Uani 1 1 d
C15 C -0.05444(14) 0.23305(15) -0.02439(9) 0.0303(4) Uani 1 1 d
H22 H -0.0352(18) 0.175(2) -0.0366(12) 0.044(8) Uiso 1 1 d
C16 C -0.06518(17) 0.30456(18) -0.06237(10) 0.0400(5) Uani 1 1 d
H23 H -0.0522(19) 0.2930(19) -0.1037(12) 0.044(8) Uiso 1 1 d
C17 C -0.08980(17) 0.38966(18) -0.04360(12) 0.0448(6) Uani 1 1 d
H24 H -0.095(2) 0.442(2) -0.0686(15) 0.064(10) Uiso 1 1 d
C18 C -0.10505(19) 0.40459(17) 0.01287(13) 0.0458(6) Uani 1 1 d
H25 H -0.121(2) 0.459(2) 0.0262(14) 0.058(9) Uiso 1 1 d
C19 C -0.09474(16) 0.33345(15) 0.05134(10) 0.0354(5) Uani 1 1 d
H26 H -0.1062(19) 0.3398(19) 0.0915(13) 0.046(8) Uiso 1 1 d
C20 C -0.13101(11) 0.11695(12) 0.08136(8) 0.0207(3) Uani 1 1 d
C21 C -0.21474(12) 0.15015(12) 0.05531(8) 0.0234(4) Uani 1 1 d
C22 C -0.33723(18) 0.2407(2) 0.06938(13) 0.0474(6) Uani 1 1 d
H27 H -0.331(2) 0.268(2) 0.0329(15) 0.062(10) Uiso 1 1 d
H28 H -0.357(2) 0.286(2) 0.0983(14) 0.061(9) Uiso 1 1 d
H29 H -0.379(3) 0.190(3) 0.0648(17) 0.080(12) Uiso 1 1 d
C23 C -0.12836(11) 0.03778(12) 0.11022(8) 0.0203(3) Uani 1 1 d
C24 C -0.20957(12) -0.00742(12) 0.12694(8) 0.0236(4) Uani 1 1 d
C25 C -0.26970(15) -0.11582(17) 0.18922(12) 0.0365(5) Uani 1 1 d
H30 H -0.254(2) -0.134(2) 0.2278(15) 0.055(9) Uiso 1 1 d
H31 H -0.316(3) -0.075(2) 0.1914(16) 0.068(10) Uiso 1 1 d
H32 H -0.285(3) -0.172(3) 0.1687(16) 0.082(12) Uiso 1 1 d
C26 C -0.04336(11) -0.00326(12) 0.12912(8) 0.0204(3) Uani 1 1 d

loop_
_atom_site_aniso_label
_atom_site_aniso_U_11
_atom_site_aniso_U_22
_atom_site_aniso_U_33
_atom_site_aniso_U_23
_atom_site_aniso_U_13
_atom_site_aniso_U_12
Fe1 0.01569(14) 0.01946(14) 0.01870(16) -0.00125(8) -0.00151(8) 0.00110(8)
P1 0.0186(2) 0.0212(2) 0.0198(2) -0.00070(16) 0.00010(15) -0.00244(15)
O1 0.0309(8) 0.0467(9) 0.0445(10) -0.0114(7) 0.0070(7) 0.0137(7)
O2 0.0335(7) 0.0242(7) 0.0286(8) -0.0021(5) 0.0022(6) -0.0082(6)
O3 0.0237(7) 0.0329(7) 0.0254(7) -0.0033(5) 0.0047(5) -0.0036(5)
O4 0.0355(8) 0.0432(9) 0.0269(8) -0.0062(6) -0.0109(6) 0.0080(7)
O5 0.0249(7) 0.0316(7) 0.0304(8) -0.0042(6) -0.0041(6) 0.0094(5)
O6 0.0200(7) 0.0452(9) 0.0625(11) 0.0207(8) -0.0098(7) -0.0049(6)
O7 0.0248(7) 0.0335(8) 0.0365(8) 0.0120(6) 0.0027(6) 0.0005(6)
O8 0.0270(7) 0.0225(7) 0.0360(9) -0.0093(5) -0.0055(6) 0.0035(5)
N1 0.0222(7) 0.0224(7) 0.0245(8) 0.0046(6) -0.0006(6) -0.0019(6)
C1 0.0266(10) 0.0412(12) 0.0331(11) -0.0099(9) -0.0120(8) 0.0182(9)
C2 0.0149(8) 0.0530(14) 0.0368(12) 0.0083(9) -0.0082(8) -0.0001(8)
C3 0.0329(11) 0.0305(10) 0.0380(12) -0.0067(8) -0.0206(9) 0.0046(8)
C4 0.0292(10) 0.0491(12) 0.0206(10) 0.0020(8) -0.0049(7) 0.0129(9)
C5 0.0308(10) 0.0277(10) 0.0392(12) 0.0096(8) -0.0158(9) 0.0020(8)
C6 0.063(2) 0.090(2) 0.060(2) -0.0391(19) -0.0280(17) 0.055(2)
C7 0.0259(13) 0.136(4) 0.071(2) 0.044(2) -0.0116(14) -0.0191(18)
C8 0.083(2) 0.0403(15) 0.097(3) -0.0216(17) -0.062(2) 0.0095(16)
C9 0.0565(19) 0.140(4) 0.0258(15) 0.0126(17) 0.0065(12) 0.042(2)
C10 0.076(2) 0.0432(16) 0.088(3) 0.0316(17) -0.044(2) -0.0219(16)
C11 0.0256(9) 0.0262(9) 0.0220(9) -0.0004(7) -0.0027(7) 0.0001(7)
C12 0.0456(14) 0.0336(12) 0.0486(15) 0.0054(10) 0.0043(11) -0.0188(10)
C13 0.0398(12) 0.0361(11) 0.0292(12) -0.0072(8) 0.0068(9) 0.0030(9)
C14 0.0231(8) 0.0234(8) 0.0245(10) 0.0045(7) 0.0006(7) 0.0013(7)
C15 0.0322(10) 0.0319(10) 0.0269(10) 0.0032(8) 0.0007(8) 0.0018(8)
C16 0.0462(13) 0.0450(13) 0.0288(12) 0.0116(9) 0.0030(9) -0.0010(10)
C17 0.0468(14) 0.0397(13) 0.0480(15) 0.0223(11) 0.0014(11) 0.0041(10)
C18 0.0551(15) 0.0267(11) 0.0556(16) 0.0078(10) 0.0078(12) 0.0085(10)
C19 0.0441(13) 0.0284(10) 0.0339(12) 0.0034(8) 0.0069(9) 0.0064(9)
C20 0.0185(8) 0.0233(8) 0.0202(9) -0.0020(6) -0.0018(6) -0.0001(6)
C21 0.0230(8) 0.0221(8) 0.0250(10) 0.0016(7) -0.0023(7) 0.0009(7)
C22 0.0354(13) 0.0565(16) 0.0503(16) -0.0044(13) -0.0106(11) 0.0259(12)
C23 0.0174(8) 0.0211(8) 0.0223(9) -0.0030(6) -0.0040(6) -0.0007(6)
C24 0.0218(8) 0.0223(8) 0.0268(10) -0.0010(7) -0.0017(7) 0.0004(7)
C25 0.0308(11) 0.0344(11) 0.0444(13) 0.0087(10) 0.0144(9) 0.0024(9)
C26 0.0191(8) 0.0216(8) 0.0206(9) -0.0010(6) -0.0007(6) 0.0001(6)

loop_
_atom_type_symbol
_atom_type_description
_atom_type_scat_dispersion_real
_atom_type_scat_dispersion_imag
_atom_type_scat_source
C C 0.0033 0.0016 'International Tables Vol C Tables 4.2.6.8 and 6.1.1.4'
H H 0.0000 0.0000 'International Tables Vol C Tables 4.2.6.8 and 6.1.1.4'
O O 0.0106 0.0060 'International Tables Vol C Tables 4.2.6.8 and 6.1.1.4'
N N 0.0061 0.0033 'International Tables Vol C Tables 4.2.6.8 and 6.1.1.4'
P P 0.1023 0.0942 'International Tables Vol C Tables 4.2.6.8 and 6.1.1.4'
Fe Fe 0.3463 0.8444 'International Tables Vol C Tables 4.2.6.8 and 6.1.1.4'

loop_
_geom_angle_atom_site_label_1
_geom_angle_atom_site_label_2
_geom_angle_atom_site_label_3
_geom_angle
C11 Fe1 C26 92.65(8)
C11 Fe1 C5 115.43(9)
C26 Fe1 C5 93.23(8)
C11 Fe1 P1 91.11(7)
C26 Fe1 P1 85.97(6)
C5 Fe1 P1 153.45(7)
C11 Fe1 C4 88.67(9)
C26 Fe1 C4 124.58(9)
C5 Fe1 C4 39.27(9)
P1 Fe1 C4 149.42(7)
C11 Fe1 C1 153.07(9)
C26 Fe1 C1 96.60(8)
C5 Fe1 C1 39.00(9)
P1 Fe1 C1 114.68(7)
C4 Fe1 C1 65.29(8)
C11 Fe1 C3 99.50(9)
C26 Fe1 C3 158.58(8)
C5 Fe1 C3 65.65(8)
P1 Fe1 C3 111.17(7)
C4 Fe1 C3 39.11(9)
C1 Fe1 C3 65.07(8)
C11 Fe1 C2 136.32(9)
C26 Fe1 C2 130.82(9)
C5 Fe1 C2 65.27(9)
P1 Fe1 C2 95.46(6)
C4 Fe1 C2 64.91(9)
C1 Fe1 C2 38.87(9)
C3 Fe1 C2 38.36(9)
O2 P1 O3 98.23(8)
O2 P1 N1 102.77(8)
O3 P1 N1 103.01(8)
O2 P1 Fe1 114.68(6)
O3 P1 Fe1 122.17(6)
N1 P1 Fe1 113.29(6)
C12 O2 P1 126.29(15)
C13 O3 P1 121.50(14)
C21 O5 C22 114.72(17)
C24 O7 C25 116.24(17)
C20 N1 C14 118.11(15)
C20 N1 P1 122.67(13)
C14 N1 P1 119.17(12)
C5 C1 C2 107.86(19)
C5 C1 C6 125.3(3)
C2 C1 C6 126.4(3)
C5 C1 Fe1 69.55(11)
C2 C1 Fe1 71.17(11)
C6 C1 Fe1 131.09(17)
C3 C2 C1 108.4(2)
C3 C2 C7 125.1(3)
C1 C2 C7 126.2(3)
C3 C2 Fe1 70.57(12)
C1 C2 Fe1 69.96(11)
C7 C2 Fe1 130.19(19)
C2 C3 C4 107.61(19)
C2 C3 C8 126.1(3)
C4 C3 C8 126.0(3)
C2 C3 Fe1 71.07(11)
C4 C3 Fe1 69.35(11)
C8 C3 Fe1 129.61(17)
C5 C4 C3 108.28(19)
C5 C4 C9 125.3(3)
C3 C4 C9 126.2(3)
C5 C4 Fe1 70.16(11)
C3 C4 Fe1 71.55(12)
C9 C4 Fe1 128.80(18)
C1 C5 C4 107.85(19)
C1 C5 C10 125.2(3)
C4 C5 C10 126.8(3)
C1 C5 Fe1 71.45(12)
C4 C5 Fe1 70.57(12)
C10 C5 Fe1 127.46(17)
O1 C11 Fe1 176.98(18)
C15 C14 C19 120.62(19)
C15 C14 N1 119.39(17)
C19 C14 N1 119.98(18)
C14 C15 C16 119.2(2)
C17 C16 C15 120.4(2)
C18 C17 C16 120.3(2)
C17 C18 C19 119.8(2)
C14 C19 C18 119.6(2)
C23 C20 N1 124.68(16)
C23 C20 C21 120.68(16)
N1 C20 C21 114.63(15)
O4 C21 O5 126.07(18)
O4 C21 C20 123.28(18)
O5 C21 C20 110.61(16)
C20 C23 C24 119.91(16)
C20 C23 C26 121.32(16)
C24 C23 C26 118.66(16)
O6 C24 O7 122.97(18)
O6 C24 C23 126.17(18)
O7 C24 C23 110.76(15)
O8 C26 C23 115.97(16)
O8 C26 Fe1 127.30(14)
C23 C26 Fe1 116.73(12)

loop_
_geom_bond_atom_site_label_1
_geom_bond_atom_site_label_2
_geom_bond_distance
Fe1 C11 1.743(2)
Fe1 C26 1.9286(18)
Fe1 C5 2.1068(19)
Fe1 P1 2.1120(5)
Fe1 C4 2.112(2)
Fe1 C1 2.1317(19)
Fe1 C3 2.1412(19)
Fe1 C2 2.1477(19)
P1 O2 1.5912(14)
P1 O3 1.5994(14)
P1 N1 1.7275(16)
O1 C11 1.153(2)
O2 C12 1.455(3)
O3 C13 1.444(3)
O4 C21 1.200(2)
O5 C21 1.330(2)
O5 C22 1.446(3)
O6 C24 1.209(2)
O7 C24 1.342(2)
O7 C25 1.440(3)
O8 C26 1.228(2)
N1 C20 1.398(2)
N1 C14 1.454(2)
C1 C5 1.415(3)
C1 C2 1.424(3)
C1 C6 1.499(3)
C2 C3 1.409(3)
C2 C7 1.509(4)
C3 C4 1.424(3)
C3 C8 1.500(3)
C4 C5 1.418(3)
C4 C9 1.501(4)
C5 C10 1.498(4)
C14 C15 1.383(3)
C14 C19 1.388(3)
C15 C16 1.394(3)
C16 C17 1.381(4)
C17 C18 1.379(4)
C18 C19 1.397(3)
C20 C23 1.351(3)
C20 C21 1.515(2)
C23 C24 1.474(2)
C23 C26 1.513(2)

loop_
_geom_torsion_atom_site_label_1
_geom_torsion_atom_site_label_2
_geom_torsion_atom_site_label_3
_geom_torsion_atom_site_label_4
_geom_torsion
C11 Fe1 P1 O2 65.45(9)
C26 Fe1 P1 O2 158.04(8)
C5 Fe1 P1 O2 -112.80(15)
C4 Fe1 P1 O2 -23.81(14)
C1 Fe1 P1 O2 -106.54(9)
C3 Fe1 P1 O2 -35.17(9)
C2 Fe1 P1 O2 -71.31(9)
C11 Fe1 P1 O3 -176.18(9)
C26 Fe1 P1 O3 -83.60(8)
C5 Fe1 P1 O3 5.56(15)
C4 Fe1 P1 O3 94.55(13)
C1 Fe1 P1 O3 11.82(9)
C3 Fe1 P1 O3 83.19(9)
C2 Fe1 P1 O3 47.06(9)
C11 Fe1 P1 N1 -52.10(9)
C26 Fe1 P1 N1 40.48(8)
C5 Fe1 P1 N1 129.65(15)
C4 Fe1 P1 N1 -141.37(13)
C1 Fe1 P1 N1 135.91(9)
C3 Fe1 P1 N1 -152.73(9)
C2 Fe1 P1 N1 171.14(9)
O3 P1 O2 C12 14.8(2)
N1 P1 O2 C12 -90.7(2)
Fe1 P1 O2 C12 145.96(18)
O2 P1 O3 C13 -178.84(17)
N1 P1 O3 C13 -73.61(17)
Fe1 P1 O3 C13 55.05(18)
O2 P1 N1 C20 -136.29(15)
O3 P1 N1 C20 122.00(15)
Fe1 P1 N1 C20 -11.98(17)
O2 P1 N1 C14 41.09(15)
O3 P1 N1 C14 -60.62(15)
Fe1 P1 N1 C14 165.39(12)
C11 Fe1 C1 C5 22.4(3)
C26 Fe1 C1 C5 -86.97(13)
P1 Fe1 C1 C5 -175.56(11)
C4 Fe1 C1 C5 38.18(13)
C3 Fe1 C1 C5 81.46(14)
C2 Fe1 C1 C5 118.23(18)
C11 Fe1 C1 C2 -95.9(2)
C26 Fe1 C1 C2 154.81(14)
C5 Fe1 C1 C2 -118.23(18)
P1 Fe1 C1 C2 66.21(14)
C4 Fe1 C1 C2 -80.04(15)
C3 Fe1 C1 C2 -36.77(14)
C11 Fe1 C1 C6 141.9(3)
C26 Fe1 C1 C6 32.6(4)
C5 Fe1 C1 C6 119.5(4)
P1 Fe1 C1 C6 -56.0(4)
C4 Fe1 C1 C6 157.7(4)
C3 Fe1 C1 C6 -159.0(4)
C2 Fe1 C1 C6 -122.2(4)
C5 C1 C2 C3 0.2(2)
C6 C1 C2 C3 -172.0(2)
Fe1 C1 C2 C3 60.36(14)
C5 C1 C2 C7 174.1(2)
C6 C1 C2 C7 1.9(4)
Fe1 C1 C2 C7 -125.8(2)
C5 C1 C2 Fe1 -60.15(13)
C6 C1 C2 Fe1 127.7(2)
C11 Fe1 C2 C3 20.3(2)
C26 Fe1 C2 C3 -152.98(13)
C5 Fe1 C2 C3 -81.39(15)
P1 Fe1 C2 C3 117.64(13)
C4 Fe1 C2 C3 -37.90(13)
C1 Fe1 C2 C3 -119.01(19)
C11 Fe1 C2 C1 139.28(15)
C26 Fe1 C2 C1 -33.97(18)
C5 Fe1 C2 C1 37.62(13)
P1 Fe1 C2 C1 -123.36(13)
C4 Fe1 C2 C1 81.10(15)
C3 Fe1 C2 C1 119.01(19)
C11 Fe1 C2 C7 -99.7(4)
C26 Fe1 C2 C7 87.0(4)
C5 Fe1 C2 C7 158.6(4)
P1 Fe1 C2 C7 -2.4(4)
C4 Fe1 C2 C7 -157.9(4)
C1 Fe1 C2 C7 121.0(4)
C3 Fe1 C2 C7 -120.0(4)
C1 C2 C3 C4 0.0(2)
C7 C2 C3 C4 -174.0(2)
Fe1 C2 C3 C4 59.99(14)
C1 C2 C3 C8 174.3(2)
C7 C2 C3 C8 0.3(4)
Fe1 C2 C3 C8 -125.7(2)
C1 C2 C3 Fe1 -59.98(14)
C7 C2 C3 Fe1 126.1(2)
C11 Fe1 C3 C2 -165.96(14)
C26 Fe1 C3 C2 70.3(3)
C5 Fe1 C3 C2 80.33(14)
P1 Fe1 C3 C2 -71.03(13)
C4 Fe1 C3 C2 118.11(18)
C1 Fe1 C3 C2 37.25(14)
C11 Fe1 C3 C4 75.94(14)
C26 Fe1 C3 C4 -47.8(3)
C5 Fe1 C3 C4 -37.77(13)
P1 Fe1 C3 C4 170.86(11)
C1 Fe1 C3 C4 -80.86(14)
C2 Fe1 C3 C4 -118.11(18)
C11 Fe1 C3 C8 -44.3(4)
C26 Fe1 C3 C8 -168.0(3)
C5 Fe1 C3 C8 -158.0(4)
P1 Fe1 C3 C8 50.6(4)
C4 Fe1 C3 C8 -120.3(4)
C1 Fe1 C3 C8 158.9(4)
C2 Fe1 C3 C8 121.6(4)
C2 C3 C4 C5 -0.2(2)
C8 C3 C4 C5 -174.5(2)
Fe1 C3 C4 C5 60.85(14)
C2 C3 C4 C9 173.9(2)
C8 C3 C4 C9 -0.4(4)
Fe1 C3 C4 C9 -125.1(2)
C2 C3 C4 Fe1 -61.09(14)
C8 C3 C4 Fe1 124.6(2)
C11 Fe1 C4 C5 134.98(14)
C26 Fe1 C4 C5 42.67(16)
P1 Fe1 C4 C5 -135.09(13)
C1 Fe1 C4 C5 -37.92(13)
C3 Fe1 C4 C5 -118.16(18)
C2 Fe1 C4 C5 -80.97(14)
C11 Fe1 C4 C3 -106.87(14)
C26 Fe1 C4 C3 160.83(12)
C5 Fe1 C4 C3 118.16(18)
P1 Fe1 C4 C3 -16.9(2)
C1 Fe1 C4 C3 80.23(14)
C2 Fe1 C4 C3 37.19(13)
C11 Fe1 C4 C9 15.1(3)
C26 Fe1 C4 C9 -77.2(4)
C5 Fe1 C4 C9 -119.9(4)
P1 Fe1 C4 C9 105.1(3)
C1 Fe1 C4 C9 -157.8(4)
C3 Fe1 C4 C9 122.0(4)
C2 Fe1 C4 C9 159.2(4)
C2 C1 C5 C4 -0.4(2)
C6 C1 C5 C4 171.9(2)
Fe1 C1 C5 C4 -61.53(13)
C2 C1 C5 C10 -175.6(2)
C6 C1 C5 C10 -3.3(3)
Fe1 C1 C5 C10 123.3(2)
C2 C1 C5 Fe1 61.18(14)
C6 C1 C5 Fe1 -126.6(2)
C3 C4 C5 C1 0.4(2)
C9 C4 C5 C1 -173.8(2)
Fe1 C4 C5 C1 62.10(14)
C3 C4 C5 C10 175.5(2)
C9 C4 C5 C10 1.3(4)
Fe1 C4 C5 C10 -122.8(2)
C3 C4 C5 Fe1 -61.73(14)
C9 C4 C5 Fe1 124.1(2)
C11 Fe1 C5 C1 -169.01(13)
C26 Fe1 C5 C1 96.51(13)
P1 Fe1 C5 C1 9.1(2)
C4 Fe1 C5 C1 -117.47(18)
C3 Fe1 C5 C1 -79.85(14)
C2 Fe1 C5 C1 -37.50(13)
C11 Fe1 C5 C4 -51.54(15)
C26 Fe1 C5 C4 -146.02(13)
P1 Fe1 C5 C4 126.53(15)
C1 Fe1 C5 C4 117.47(18)
C3 Fe1 C5 C4 37.62(13)
C2 Fe1 C5 C4 79.97(14)
C11 Fe1 C5 C10 70.4(4)
C26 Fe1 C5 C10 -24.1(3)
P1 Fe1 C5 C10 -111.5(3)
C4 Fe1 C5 C10 122.0(4)
C1 Fe1 C5 C10 -120.6(4)
C3 Fe1 C5 C10 159.6(4)
C2 Fe1 C5 C10 -158.1(4)
C26 Fe1 C11 O1 139(4)
C5 Fe1 C11 O1 44(4)
P1 Fe1 C11 O1 -135(4)
C4 Fe1 C11 O1 15(4)
C1 Fe1 C11 O1 29(4)
C3 Fe1 C11 O1 -23(4)
C2 Fe1 C11 O1 -36(4)
C20 N1 C14 C15 -87.0(2)
P1 N1 C14 C15 95.5(2)
C20 N1 C14 C19 92.0(2)
P1 N1 C14 C19 -85.5(2)
C19 C14 C15 C16 0.0(3)
N1 C14 C15 C16 178.95(19)
C14 C15 C16 C17 0.5(4)
C15 C16 C17 C18 -0.8(4)
C16 C17 C18 C19 0.6(4)
C15 C14 C19 C18 -0.2(3)
N1 C14 C19 C18 -179.1(2)
C17 C18 C19 C14 -0.1(4)
C14 N1 C20 C23 169.79(18)
P1 N1 C20 C23 -12.8(3)
C14 N1 C20 C21 -9.1(2)
P1 N1 C20 C21 168.29(13)
C22 O5 C21 O4 4.5(3)
C22 O5 C21 C20 -177.7(2)
C23 C20 C21 O4 -86.9(3)
N1 C20 C21 O4 92.0(2)
C23 C20 C21 O5 95.2(2)
N1 C20 C21 O5 -85.9(2)
N1 C20 C23 C24 168.30(17)
C21 C20 C23 C24 -12.9(3)
N1 C20 C23 C26 -7.9(3)
C21 C20 C23 C26 170.92(16)
C25 O7 C24 O6 -0.9(3)
C25 O7 C24 C23 175.84(18)
C20 C23 C24 O6 12.0(3)
C26 C23 C24 O6 -171.7(2)
C20 C23 C24 O7 -164.56(17)
C26 C23 C24 O7 11.8(2)
C20 C23 C26 O8 -122.1(2)
C24 C23 C26 O8 61.7(2)
C20 C23 C26 Fe1 57.8(2)
C24 C23 C26 Fe1 -118.45(16)
C11 Fe1 C26 O8 -152.94(19)
C5 Fe1 C26 O8 -37.28(19)
P1 Fe1 C26 O8 116.14(18)
C4 Fe1 C26 O8 -62.7(2)
C1 Fe1 C26 O8 1.7(2)
C3 Fe1 C26 O8 -28.2(4)
C2 Fe1 C26 O8 22.4(2)
C11 Fe1 C26 C23 27.20(15)
C5 Fe1 C26 C23 142.87(14)
P1 Fe1 C26 C23 -63.72(13)
C4 Fe1 C26 C23 117.42(14)
C1 Fe1 C26 C23 -178.13(14)
C3 Fe1 C26 C23 152.0(2)
C2 Fe1 C26 C23 -157.46(13)
